data_7211846
loop_
_publ_author_name
'Huang, Fu-Ping'
'Tian, Jin-Lei'
'Chen, Gong-Jun'
'Li, Dong-Dong'
'Gu, Wen'
'Liu, Xin'
'Yan, Shi-Ping'
'Liao, Dai-Zheng'
'Cheng, Peng'

_publ_section_title
;
 A case study of the ZnII-BDC/bpt mixed-ligand system: positional isomeric
 effect, structural diversification and luminescent properties
;
_journal_issue 4
_journal_name_full CrystEngComm
_journal_page_first 1269
_journal_paper_doi 10.1039/b915506f
_journal_volume 12
_journal_year 2010
_chemical_formula_sum 'C28 H25 N5 O12 Zn2'
_chemical_formula_weight 754.31
_chemical_name_systematic
;
?
;
_space_group_IT_number 2
_symmetry_cell_setting triclinic
_symmetry_space_group_name_Hall '-P 1'
_symmetry_space_group_name_H-M 'P -1'
_atom_sites_solution_hydrogens geom
_atom_sites_solution_primary direct
_atom_sites_solution_secondary difmap
_audit_creation_method SHELXL-97
_cell_angle_alpha 85.37(3)
_cell_angle_beta 87.38(3)
_cell_angle_gamma 70.57(3)
_cell_formula_units_Z 2
_cell_length_a 8.0460(16)
_cell_length_b 9.5890(19)
_cell_length_c 19.618(4)
_cell_measurement_temperature 293(2)
_cell_volume 1422.4(6)
_computing_structure_refinement 'SHELXL-97 (Sheldrick, 1997)'
_computing_structure_solution 'SHELXS-97 (Sheldrick, 1990)'
_diffrn_ambient_temperature 293(2)
_diffrn_measured_fraction_theta_full 0.994
_diffrn_measured_fraction_theta_max 0.994
_diffrn_radiation_monochromator graphite
_diffrn_radiation_source 'fine-focus sealed tube'
_diffrn_radiation_type MoK\a
_diffrn_radiation_wavelength 0.71073
_diffrn_reflns_av_R_equivalents 0.0272
_diffrn_reflns_av_sigmaI/netI 0.0427
_diffrn_reflns_limit_h_max 9
_diffrn_reflns_limit_h_min -9
_diffrn_reflns_limit_k_max 11
_diffrn_reflns_limit_k_min -11
_diffrn_reflns_limit_l_max 23
_diffrn_reflns_limit_l_min -22
_diffrn_reflns_number 9235
_diffrn_reflns_theta_full 25.25
_diffrn_reflns_theta_max 25.25
_diffrn_reflns_theta_min 3.13
_exptl_absorpt_coefficient_mu 1.764
_exptl_absorpt_correction_T_max 0.855
_exptl_absorpt_correction_T_min 0.658
_exptl_absorpt_correction_type multi-scan
_exptl_absorpt_process_details sadabs
_exptl_crystal_density_diffrn 1.761
_exptl_crystal_density_method 'not measured'
_exptl_crystal_F_000 768
_exptl_crystal_size_max 0.40
_exptl_crystal_size_mid 0.36
_exptl_crystal_size_min 0.25
_refine_diff_density_max 0.525
_refine_diff_density_min -0.578
_refine_diff_density_rms 0.144
_refine_ls_extinction_method none
_refine_ls_goodness_of_fit_ref 1.052
_refine_ls_hydrogen_treatment mixed
_refine_ls_matrix_type full
_refine_ls_number_parameters 445
_refine_ls_number_reflns 5130
_refine_ls_number_restraints 12
_refine_ls_restrained_S_all 1.051
_refine_ls_R_factor_all 0.0553
_refine_ls_R_factor_gt 0.0443
_refine_ls_shift/su_max 0.000
_refine_ls_shift/su_mean 0.000
_refine_ls_structure_factor_coef Fsqd
_refine_ls_weighting_details 'calc w=1/[\s^2^(Fo^2^)+(0.0623P)^2^+3.0000P] where P=(Fo^2^+2Fc^2^)/3'
_refine_ls_weighting_scheme calc
_refine_ls_wR_factor_gt 0.1220
_refine_ls_wR_factor_ref 0.1278
_reflns_number_gt 4361
_reflns_number_total 5130
_reflns_threshold_expression >2sigma(I)
_cod_data_source_file b915506f.txt
_cod_data_source_block aa4
_cod_original_cell_volume 1422.4(5)
_cod_original_sg_symbol_H-M p-1
_cod_database_code 7211846

loop_
_symmetry_equiv_pos_as_xyz
'x, y, z'
'-x, -y, -z'

loop_
_atom_site_label
_atom_site_type_symbol
_atom_site_fract_x
_atom_site_fract_y
_atom_site_fract_z
_atom_site_U_iso_or_equiv
_atom_site_adp_type
_atom_site_occupancy
_atom_site_symmetry_multiplicity
_atom_site_calc_flag
_atom_site_refinement_flags
Zn1 Zn 0.59160(7) -0.24288(5) 0.40044(3) 0.03026(17) Uani 1 1 d .
Zn2 Zn 1.50166(6) 0.10508(5) 0.91655(3) 0.02792(16) Uani 1 1 d .
C1 C 0.4483(5) 0.0217(4) 0.3246(2) 0.0223(9) Uani 1 1 d .
C2 C 0.4241(5) 0.1813(4) 0.3044(2) 0.0195(8) Uani 1 1 d .
C3 C 0.3258(5) 0.2507(5) 0.2475(2) 0.0246(9) Uani 1 1 d .
H3 H 0.2781 0.1976 0.2212 0.030 Uiso 1 1 calc R
C4 C 0.2990(6) 0.3991(5) 0.2300(2) 0.0294(10) Uani 1 1 d .
H4 H 0.2331 0.4458 0.1919 0.035 Uiso 1 1 calc R
C5 C 0.3699(6) 0.4778(5) 0.2689(2) 0.0282(10) Uani 1 1 d .
H5 H 0.3517 0.5774 0.2568 0.034 Uiso 1 1 calc R
C6 C 0.4683(5) 0.4100(4) 0.3262(2) 0.0225(9) Uani 1 1 d .
C7 C 0.4960(5) 0.2606(4) 0.3436(2) 0.0213(8) Uani 1 1 d .
H7 H 0.5627 0.2137 0.3815 0.026 Uiso 1 1 calc R
C8 C 0.5393(5) 0.4984(5) 0.3696(2) 0.0265(9) Uani 1 1 d .
C9 C 0.7952(7) -0.1535(5) 0.4979(3) 0.0421(13) Uani 1 1 d .
H9 H 0.7628 -0.0674 0.4691 0.051 Uiso 1 1 calc R
C10 C 0.8917(7) -0.1587(5) 0.5547(2) 0.0396(12) Uani 1 1 d .
H10 H 0.9244 -0.0776 0.5634 0.048 Uiso 1 1 calc R
C11 C 0.9399(5) -0.2838(5) 0.5985(2) 0.0224(9) Uani 1 1 d .
C12 C 0.8916(5) -0.4023(5) 0.5819(2) 0.0266(9) Uani 1 1 d .
H12 H 0.9240 -0.4899 0.6098 0.032 Uiso 1 1 calc R
C13 C 0.7959(6) -0.3906(5) 0.5244(2) 0.0269(9) Uani 1 1 d .
H13 H 0.7644 -0.4713 0.5141 0.032 Uiso 1 1 calc R
C14 C 1.0287(5) -0.2881(4) 0.6626(2) 0.0208(8) Uani 1 1 d .
C15 C 1.1311(5) -0.2247(4) 0.7467(2) 0.0222(9) Uani 1 1 d .
C16 C 1.1990(5) -0.1441(4) 0.7929(2) 0.0217(9) Uani 1 1 d .
C17 C 1.1659(6) 0.0057(5) 0.7808(2) 0.0324(11) Uani 1 1 d .
H17 H 1.0893 0.0589 0.7465 0.039 Uiso 1 1 calc R
C18 C 1.2471(6) 0.0765(5) 0.8197(2) 0.0307(10) Uani 1 1 d .
H18 H 1.2268 0.1773 0.8101 0.037 Uiso 1 1 calc R
C19 C 1.3808(5) -0.1378(5) 0.8847(2) 0.0242(9) Uani 1 1 d .
H19 H 1.4514 -0.1868 0.9213 0.029 Uiso 1 1 calc R
C20 C 1.3078(5) -0.2171(5) 0.8467(2) 0.0233(9) Uani 1 1 d .
H20 H 1.3311 -0.3181 0.8571 0.028 Uiso 1 1 calc R
C21 C 1.2909(5) 0.4080(4) 0.9242(2) 0.0223(9) Uani 1 1 d .
C22 C 1.1935(5) 0.5390(4) 0.9640(2) 0.0203(8) Uani 1 1 d .
C23 C 1.0449(5) 0.6471(4) 0.9366(2) 0.0214(8) Uani 1 1 d .
H23 H 1.0045 0.6356 0.8945 0.026 Uiso 1 1 calc R
C24 C 0.9570(5) 0.7712(4) 0.9712(2) 0.0203(8) Uani 1 1 d .
C25 C 0.7986(5) 0.8848(5) 0.9382(2) 0.0259(9) Uani 1 1 d .
C26 C 1.0196(5) 0.7910(5) 1.0324(2) 0.0267(9) Uani 1 1 d .
H26 H 0.9617 0.8757 1.0552 0.032 Uiso 1 1 calc R
C27 C 1.1682(6) 0.6858(5) 1.0604(2) 0.0333(11) Uani 1 1 d .
H27 H 1.2106 0.7000 1.1017 0.040 Uiso 1 1 calc R
C28 C 1.2539(5) 0.5583(5) 1.0263(2) 0.0287(10) Uani 1 1 d .
H28 H 1.3520 0.4861 1.0454 0.034 Uiso 1 1 calc R
N1 N 0.7462(5) -0.2670(4) 0.48253(18) 0.0266(8) Uani 1 1 d .
N2 N 1.0556(4) -0.1706(4) 0.68717(17) 0.0223(7) Uani 1 1 d .
N3 N 1.0836(4) -0.4118(4) 0.70328(17) 0.0249(8) Uani 1 1 d .
N4 N 1.1479(4) -0.3682(4) 0.75736(17) 0.0232(8) Uani 1 1 d D
N5 N 1.3539(4) 0.0060(4) 0.87077(17) 0.0222(7) Uani 1 1 d .
O1 O 0.5360(4) -0.0318(3) 0.37814(16) 0.0346(8) Uani 1 1 d .
O2 O 0.3821(4) -0.0478(3) 0.29021(16) 0.0348(8) Uani 1 1 d .
O3 O 0.6132(4) 0.4435(3) 0.42420(16) 0.0346(8) Uani 1 1 d .
O4 O 0.5152(4) 0.6311(3) 0.34646(16) 0.0353(8) Uani 1 1 d .
O5 O 1.3876(4) 0.2937(3) 0.95830(14) 0.0256(6) Uani 1 1 d .
O6 O 1.2741(4) 0.4162(3) 0.86094(15) 0.0353(8) Uani 1 1 d .
O7 O 0.6885(4) 0.9779(3) 0.97620(15) 0.0299(7) Uani 1 1 d .
O8 O 0.7799(5) 0.8870(4) 0.87670(18) 0.0575(12) Uani 1 1 d .
O9 O 0.3583(5) -0.2206(4) 0.47309(18) 0.0405(8) Uani 1 1 d D
O10 O 0.8298(4) -0.2856(4) 0.32984(18) 0.0389(8) Uani 1 1 d D
O11 O 1.5882(4) 0.1913(4) 0.82693(17) 0.0361(8) Uani 1 1 d D
O12 O 0.1139(5) 0.8356(4) 0.35591(19) 0.0475(9) Uani 1 1 d D
H4A H 1.162(10) -0.434(7) 0.796(3) 0.104 Uiso 1 1 d D
H10A H 0.916(5) -0.259(5) 0.338(3) 0.057 Uiso 1 1 d D
H9B H 0.374(7) -0.289(5) 0.505(2) 0.057 Uiso 1 1 d D
H11B H 1.604(7) 0.127(4) 0.800(2) 0.057 Uiso 1 1 d D
H9A H 0.266(5) -0.221(6) 0.455(2) 0.057 Uiso 1 1 d D
H11A H 1.489(4) 0.252(5) 0.822(3) 0.057 Uiso 1 1 d D
H10B H 0.867(4) -0.3615(17) 0.3102(14) 0.057 Uiso 1 1 d D
H12A H 0.0679 0.9256 0.3483 0.057 Uiso 1 1 d RD
H12B H 0.2202 0.8253 0.3303 0.057 Uiso 1 1 d RD

loop_
_atom_site_aniso_label
_atom_site_aniso_U_11
_atom_site_aniso_U_22
_atom_site_aniso_U_33
_atom_site_aniso_U_23
_atom_site_aniso_U_13
_atom_site_aniso_U_12
Zn1 0.0446(3) 0.0163(3) 0.0324(3) 0.0022(2) -0.0200(2) -0.0119(2)
Zn2 0.0318(3) 0.0182(3) 0.0312(3) -0.0041(2) -0.0159(2) -0.0023(2)
C1 0.028(2) 0.017(2) 0.023(2) -0.0053(17) 0.0038(18) -0.0073(17)
C2 0.023(2) 0.0160(19) 0.020(2) -0.0024(16) 0.0031(17) -0.0073(16)
C3 0.028(2) 0.024(2) 0.024(2) -0.0043(17) -0.0011(18) -0.0115(18)
C4 0.038(2) 0.026(2) 0.024(2) 0.0029(18) -0.009(2) -0.0112(19)
C5 0.037(2) 0.017(2) 0.031(2) 0.0012(18) 0.000(2) -0.0091(18)
C6 0.024(2) 0.019(2) 0.026(2) -0.0037(17) 0.0021(17) -0.0085(16)
C7 0.024(2) 0.018(2) 0.022(2) -0.0020(16) -0.0009(17) -0.0072(16)
C8 0.028(2) 0.022(2) 0.031(2) -0.0058(18) 0.0017(19) -0.0097(18)
C9 0.066(3) 0.027(2) 0.040(3) 0.008(2) -0.028(3) -0.023(2)
C10 0.061(3) 0.029(3) 0.036(3) 0.003(2) -0.022(2) -0.024(2)
C11 0.0194(19) 0.026(2) 0.021(2) -0.0045(17) -0.0006(17) -0.0053(16)
C12 0.030(2) 0.025(2) 0.024(2) 0.0024(17) -0.0071(18) -0.0085(18)
C13 0.034(2) 0.023(2) 0.026(2) -0.0050(18) -0.0071(19) -0.0099(18)
C14 0.0213(19) 0.022(2) 0.019(2) -0.0025(16) -0.0015(17) -0.0069(16)
C15 0.023(2) 0.022(2) 0.021(2) -0.0005(16) -0.0019(17) -0.0061(17)
C16 0.022(2) 0.025(2) 0.019(2) -0.0041(16) -0.0009(17) -0.0085(17)
C17 0.040(3) 0.025(2) 0.031(2) 0.0016(19) -0.019(2) -0.008(2)
C18 0.039(2) 0.020(2) 0.032(2) -0.0016(18) -0.012(2) -0.0067(19)
C19 0.026(2) 0.023(2) 0.022(2) 0.0010(17) -0.0060(18) -0.0066(17)
C20 0.026(2) 0.019(2) 0.025(2) 0.0019(16) -0.0046(18) -0.0077(17)
C21 0.021(2) 0.017(2) 0.027(2) -0.0008(17) -0.0043(17) -0.0043(16)
C22 0.0162(18) 0.019(2) 0.024(2) -0.0020(16) -0.0003(16) -0.0039(15)
C23 0.0207(19) 0.022(2) 0.020(2) -0.0025(16) -0.0032(16) -0.0047(16)
C24 0.0168(18) 0.019(2) 0.023(2) -0.0009(16) -0.0014(16) -0.0032(16)
C25 0.024(2) 0.021(2) 0.029(2) -0.0040(17) -0.0071(18) -0.0007(17)
C26 0.023(2) 0.024(2) 0.030(2) -0.0099(18) -0.0008(18) -0.0024(17)
C27 0.033(2) 0.034(3) 0.029(2) -0.009(2) -0.011(2) -0.002(2)
C28 0.023(2) 0.028(2) 0.028(2) -0.0002(18) -0.0056(18) 0.0010(18)
N1 0.0314(19) 0.0250(19) 0.0244(19) -0.0012(15) -0.0083(16) -0.0098(15)
N2 0.0234(17) 0.0238(18) 0.0205(18) -0.0009(14) -0.0057(14) -0.0084(14)
N3 0.0278(18) 0.0237(18) 0.0228(19) -0.0056(15) -0.0052(15) -0.0064(15)
N4 0.0256(17) 0.0209(18) 0.0217(18) -0.0046(14) -0.0057(15) -0.0044(14)
N5 0.0246(17) 0.0221(18) 0.0194(18) -0.0038(14) -0.0048(14) -0.0059(14)
O1 0.054(2) 0.0170(15) 0.0326(18) 0.0031(13) -0.0149(16) -0.0108(14)
O2 0.054(2) 0.0209(16) 0.0351(18) -0.0041(13) -0.0097(16) -0.0185(15)
O3 0.0447(19) 0.0295(17) 0.0328(18) -0.0020(14) -0.0121(15) -0.0149(15)
O4 0.054(2) 0.0198(16) 0.0398(19) -0.0005(13) -0.0134(16) -0.0206(15)
O5 0.0288(15) 0.0144(14) 0.0269(16) 0.0006(12) -0.0052(13) 0.0019(12)
O6 0.0483(19) 0.0204(16) 0.0255(17) -0.0042(13) -0.0063(15) 0.0054(14)
O7 0.0247(15) 0.0232(16) 0.0316(17) -0.0059(13) -0.0053(13) 0.0071(12)
O8 0.059(2) 0.054(2) 0.034(2) -0.0129(17) -0.0234(18) 0.0205(19)
O9 0.044(2) 0.036(2) 0.043(2) 0.0025(15) -0.0099(17) -0.0147(16)
O10 0.0438(19) 0.0299(18) 0.046(2) -0.0060(15) -0.0031(17) -0.0146(15)
O11 0.0428(19) 0.0297(18) 0.0361(19) -0.0101(15) 0.0021(16) -0.0108(15)
O12 0.047(2) 0.051(2) 0.049(2) 0.0052(18) -0.0114(18) -0.0229(18)

loop_
_atom_type_symbol
_atom_type_description
_atom_type_scat_dispersion_real
_atom_type_scat_dispersion_imag
_atom_type_scat_source
C C 0.0033 0.0016 'International Tables Vol C Tables 4.2.6.8 and 6.1.1.4'
H H 0.0000 0.0000 'International Tables Vol C Tables 4.2.6.8 and 6.1.1.4'
N N 0.0061 0.0033 'International Tables Vol C Tables 4.2.6.8 and 6.1.1.4'
O O 0.0106 0.0060 'International Tables Vol C Tables 4.2.6.8 and 6.1.1.4'
Zn Zn 0.2839 1.4301 'International Tables Vol C Tables 4.2.6.8 and 6.1.1.4'

loop_
_geom_angle_atom_site_label_1
_geom_angle_atom_site_label_2
_geom_angle_atom_site_label_3
_geom_angle
_geom_angle_site_symmetry_1
_geom_angle_site_symmetry_3
O4 Zn1 O1 123.01(13) 1_545 .
O4 Zn1 N1 137.45(14) 1_545 .
O1 Zn1 N1 99.41(14) . .
O4 Zn1 O10 87.18(14) 1_545 .
O1 Zn1 O10 89.37(14) . .
N1 Zn1 O10 90.43(14) . .
O4 Zn1 O9 90.12(14) 1_545 .
O1 Zn1 O9 95.40(14) . .
N1 Zn1 O9 88.90(14) . .
O10 Zn1 O9 175.24(12) . .
O7 Zn2 O5 109.03(12) 1_645 .
O7 Zn2 N5 116.98(13) 1_645 .
O5 Zn2 N5 120.01(13) . .
O7 Zn2 O11 115.11(13) 1_645 .
O5 Zn2 O11 97.32(13) . .
N5 Zn2 O11 96.01(13) . .
O2 C1 O1 124.4(4) . .
O2 C1 C2 120.0(4) . .
O1 C1 C2 115.6(3) . .
C3 C2 C7 120.1(4) . .
C3 C2 C1 119.8(4) . .
C7 C2 C1 120.1(4) . .
C4 C3 C2 119.8(4) . .
C4 C3 H3 120.1 . .
C2 C3 H3 120.1 . .
C5 C4 C3 120.1(4) . .
C5 C4 H4 120.0 . .
C3 C4 H4 120.0 . .
C4 C5 C6 120.8(4) . .
C4 C5 H5 119.6 . .
C6 C5 H5 119.6 . .
C5 C6 C7 119.2(4) . .
C5 C6 C8 120.2(4) . .
C7 C6 C8 120.6(4) . .
C2 C7 C6 120.1(4) . .
C2 C7 H7 120.0 . .
C6 C7 H7 120.0 . .
O3 C8 O4 123.9(4) . .
O3 C8 C6 121.1(4) . .
O4 C8 C6 115.0(4) . .
N1 C9 C10 122.7(4) . .
N1 C9 H9 118.7 . .
C10 C9 H9 118.7 . .
C11 C10 C9 119.9(4) . .
C11 C10 H10 120.0 . .
C9 C10 H10 120.0 . .
C10 C11 C12 117.4(4) . .
C10 C11 C14 121.2(4) . .
C12 C11 C14 121.3(4) . .
C13 C12 C11 120.0(4) . .
C13 C12 H12 120.0 . .
C11 C12 H12 120.0 . .
N1 C13 C12 122.4(4) . .
N1 C13 H13 118.8 . .
C12 C13 H13 118.8 . .
N3 C14 N2 114.2(3) . .
N3 C14 C11 121.2(4) . .
N2 C14 C11 124.6(4) . .
N2 C15 N4 110.2(4) . .
N2 C15 C16 125.9(4) . .
N4 C15 C16 123.8(4) . .
C17 C16 C20 118.0(4) . .
C17 C16 C15 120.2(4) . .
C20 C16 C15 121.6(4) . .
C16 C17 C18 119.5(4) . .
C16 C17 H17 120.3 . .
C18 C17 H17 120.3 . .
N5 C18 C17 122.5(4) . .
N5 C18 H18 118.7 . .
C17 C18 H18 118.7 . .
N5 C19 C20 122.5(4) . .
N5 C19 H19 118.8 . .
C20 C19 H19 118.8 . .
C19 C20 C16 119.1(4) . .
C19 C20 H20 120.4 . .
C16 C20 H20 120.4 . .
O6 C21 O5 124.0(4) . .
O6 C21 C22 119.5(3) . .
O5 C21 C22 116.5(4) . .
C28 C22 C23 119.1(4) . .
C28 C22 C21 121.0(3) . .
C23 C22 C21 119.8(4) . .
C24 C23 C22 120.8(4) . .
C24 C23 H23 119.6 . .
C22 C23 H23 119.6 . .
C26 C24 C23 119.8(4) . .
C26 C24 C25 122.1(4) . .
C23 C24 C25 118.1(4) . .
O8 C25 O7 122.3(4) . .
O8 C25 C24 119.3(4) . .
O7 C25 C24 118.4(4) . .
C24 C26 C27 120.5(4) . .
C24 C26 H26 119.7 . .
C27 C26 H26 119.7 . .
C26 C27 C28 119.5(4) . .
C26 C27 H27 120.2 . .
C28 C27 H27 120.2 . .
C22 C28 C27 120.2(4) . .
C22 C28 H28 119.9 . .
C27 C28 H28 119.9 . .
C9 N1 C13 117.7(4) . .
C9 N1 Zn1 119.3(3) . .
C13 N1 Zn1 122.9(3) . .
C15 N2 C14 103.3(3) . .
C14 N3 N4 102.9(3) . .
C15 N4 N3 109.4(3) . .
C15 N4 H4A 135(5) . .
N3 N4 H4A 113(5) . .
C19 N5 C18 118.3(4) . .
C19 N5 Zn2 119.8(3) . .
C18 N5 Zn2 121.2(3) . .
C1 O1 Zn1 116.8(3) . .
C8 O4 Zn1 118.3(3) . 1_565
C21 O5 Zn2 121.9(3) . .
C25 O7 Zn2 106.8(3) . 1_465
Zn1 O9 H9B 115(4) . .
Zn1 O9 H9A 116(4) . .
H9B O9 H9A 102(3) . .
Zn1 O10 H10A 123(3) . .
Zn1 O10 H10B 121(2) . .
H10A O10 H10B 107(3) . .
Zn2 O11 H11B 104(4) . .
Zn2 O11 H11A 89(4) . .
H11B O11 H11A 110(3) . .
H12A O12 H12B 97.4 . .

loop_
_geom_bond_atom_site_label_1
_geom_bond_atom_site_label_2
_geom_bond_distance
_geom_bond_site_symmetry_2
Zn1 O4 1.929(3) 1_545
Zn1 O1 1.939(3) .
Zn1 N1 2.031(3) .
Zn1 O10 2.255(4) .
Zn1 O9 2.267(4) .
Zn2 O7 1.956(3) 1_645
Zn2 O5 1.963(3) .
Zn2 N5 2.027(3) .
Zn2 O11 2.073(4) .
C1 O2 1.235(5) .
C1 O1 1.266(5) .
C1 C2 1.499(5) .
C2 C3 1.388(6) .
C2 C7 1.389(6) .
C3 C4 1.383(6) .
C3 H3 0.9300 .
C4 C5 1.377(6) .
C4 H4 0.9300 .
C5 C6 1.389(6) .
C5 H5 0.9300 .
C6 C7 1.391(6) .
C6 C8 1.501(6) .
C7 H7 0.9300 .
C8 O3 1.240(5) .
C8 O4 1.270(5) .
C9 N1 1.335(6) .
C9 C10 1.375(6) .
C9 H9 0.9300 .
C10 C11 1.372(6) .
C10 H10 0.9300 .
C11 C12 1.384(6) .
C11 C14 1.465(5) .
C12 C13 1.371(6) .
C12 H12 0.9300 .
C13 N1 1.341(5) .
C13 H13 0.9300 .
C14 N3 1.330(5) .
C14 N2 1.345(5) .
C15 N2 1.327(5) .
C15 N4 1.337(5) .
C15 C16 1.468(6) .
C16 C17 1.374(6) .
C16 C20 1.389(6) .
C17 C18 1.377(6) .
C17 H17 0.9300 .
C18 N5 1.334(5) .
C18 H18 0.9300 .
C19 N5 1.330(5) .
C19 C20 1.381(6) .
C19 H19 0.9300 .
C20 H20 0.9300 .
C21 O6 1.248(5) .
C21 O5 1.271(5) .
C21 C22 1.499(5) .
C22 C28 1.383(6) .
C22 C23 1.392(5) .
C23 C24 1.379(5) .
C23 H23 0.9300 .
C24 C26 1.374(6) .
C24 C25 1.505(5) .
C25 O8 1.221(5) .
C25 O7 1.288(5) .
C26 C27 1.385(6) .
C26 H26 0.9300 .
C27 C28 1.396(6) .
C27 H27 0.9300 .
C28 H28 0.9300 .
N3 N4 1.355(5) .
N4 H4A 0.92(2) .
O4 Zn1 1.929(3) 1_565
O7 Zn2 1.956(3) 1_465
O9 H9B 0.853(19) .
O9 H9A 0.837(19) .
O10 H10A 0.836(19) .
O10 H10B 0.811(16) .
O11 H11B 0.815(19) .
O11 H11A 0.818(19) .
O12 H12A 0.8213 .
O12 H12B 0.9521 .

loop_
_geom_torsion_atom_site_label_1
_geom_torsion_atom_site_label_2
_geom_torsion_atom_site_label_3
_geom_torsion_atom_site_label_4
_geom_torsion
_geom_torsion_site_symmetry_1
_geom_torsion_site_symmetry_4
O2 C1 C2 C3 0.6(6) . .
O1 C1 C2 C3 -178.3(4) . .
O2 C1 C2 C7 179.0(4) . .
O1 C1 C2 C7 0.1(6) . .
C7 C2 C3 C4 -0.3(6) . .
C1 C2 C3 C4 178.1(4) . .
C2 C3 C4 C5 0.1(6) . .
C3 C4 C5 C6 -0.2(7) . .
C4 C5 C6 C7 0.5(6) . .
C4 C5 C6 C8 -177.8(4) . .
C3 C2 C7 C6 0.6(6) . .
C1 C2 C7 C6 -177.8(4) . .
C5 C6 C7 C2 -0.7(6) . .
C8 C6 C7 C2 177.6(4) . .
C5 C6 C8 O3 173.2(4) . .
C7 C6 C8 O3 -5.0(6) . .
C5 C6 C8 O4 -5.8(6) . .
C7 C6 C8 O4 175.9(4) . .
N1 C9 C10 C11 -0.7(9) . .
C9 C10 C11 C12 1.7(7) . .
C9 C10 C11 C14 -174.4(5) . .
C10 C11 C12 C13 -1.4(6) . .
C14 C11 C12 C13 174.7(4) . .
C11 C12 C13 N1 0.1(7) . .
C10 C11 C14 N3 -176.4(4) . .
C12 C11 C14 N3 7.6(6) . .
C10 C11 C14 N2 6.6(7) . .
C12 C11 C14 N2 -169.4(4) . .
N2 C15 C16 C17 9.0(6) . .
N4 C15 C16 C17 -175.6(4) . .
N2 C15 C16 C20 -166.4(4) . .
N4 C15 C16 C20 9.0(6) . .
C20 C16 C17 C18 3.0(7) . .
C15 C16 C17 C18 -172.5(4) . .
C16 C17 C18 N5 -2.1(7) . .
N5 C19 C20 C16 -1.4(6) . .
C17 C16 C20 C19 -1.4(6) . .
C15 C16 C20 C19 174.1(4) . .
O6 C21 C22 C28 -155.4(4) . .
O5 C21 C22 C28 24.4(6) . .
O6 C21 C22 C23 21.3(6) . .
O5 C21 C22 C23 -158.9(4) . .
C28 C22 C23 C24 -0.9(6) . .
C21 C22 C23 C24 -177.6(4) . .
C22 C23 C24 C26 2.1(6) . .
C22 C23 C24 C25 179.2(4) . .
C26 C24 C25 O8 157.4(5) . .
C23 C24 C25 O8 -19.7(6) . .
C26 C24 C25 O7 -21.7(6) . .
C23 C24 C25 O7 161.2(4) . .
C23 C24 C26 C27 -1.4(7) . .
C25 C24 C26 C27 -178.4(4) . .
C24 C26 C27 C28 -0.5(7) . .
C23 C22 C28 C27 -1.0(7) . .
C21 C22 C28 C27 175.7(4) . .
C26 C27 C28 C22 1.7(7) . .
C10 C9 N1 C13 -0.7(8) . .
C10 C9 N1 Zn1 176.4(4) . .
C12 C13 N1 C9 1.0(7) . .
C12 C13 N1 Zn1 -176.1(3) . .
O4 Zn1 N1 C9 167.2(4) 1_545 .
O1 Zn1 N1 C9 -8.5(4) . .
O10 Zn1 N1 C9 80.9(4) . .
O9 Zn1 N1 C9 -103.8(4) . .
O4 Zn1 N1 C13 -15.8(5) 1_545 .
O1 Zn1 N1 C13 168.5(3) . .
O10 Zn1 N1 C13 -102.1(3) . .
O9 Zn1 N1 C13 73.2(3) . .
N4 C15 N2 C14 -0.3(4) . .
C16 C15 N2 C14 175.7(4) . .
N3 C14 N2 C15 -0.2(5) . .
C11 C14 N2 C15 177.0(4) . .
N2 C14 N3 N4 0.5(5) . .
C11 C14 N3 N4 -176.7(3) . .
N2 C15 N4 N3 0.6(5) . .
C16 C15 N4 N3 -175.4(4) . .
C14 N3 N4 C15 -0.7(4) . .
C20 C19 N5 C18 2.4(6) . .
C20 C19 N5 Zn2 -168.2(3) . .
C17 C18 N5 C19 -0.7(7) . .
C17 C18 N5 Zn2 169.9(4) . .
O7 Zn2 N5 C19 3.3(4) 1_645 .
O5 Zn2 N5 C19 -132.5(3) . .
O11 Zn2 N5 C19 125.5(3) . .
O7 Zn2 N5 C18 -167.1(3) 1_645 .
O5 Zn2 N5 C18 57.1(4) . .
O11 Zn2 N5 C18 -44.9(3) . .
O2 C1 O1 Zn1 7.5(6) . .
C2 C1 O1 Zn1 -173.6(3) . .
O4 Zn1 O1 C1 -1.4(4) 1_545 .
N1 Zn1 O1 C1 175.1(3) . .
O10 Zn1 O1 C1 84.8(3) . .
O9 Zn1 O1 C1 -95.1(3) . .
O3 C8 O4 Zn1 -1.9(6) . 1_565
C6 C8 O4 Zn1 177.2(3) . 1_565
O6 C21 O5 Zn2 -7.7(6) . .
C22 C21 O5 Zn2 172.5(3) . .
O7 Zn2 O5 C21 163.7(3) 1_645 .
N5 Zn2 O5 C21 -57.4(3) . .
O11 Zn2 O5 C21 43.9(3) . .
O8 C25 O7 Zn2 1.5(6) . 1_465
C24 C25 O7 Zn2 -179.5(3) . 1_465
